data_4033714
loop_
_publ_author_name
'Li, Hongjie'
'Jia, Peijing'
'Qian, Naixin'
'Li, Shasha'
'Jiao, Peng'

_publ_section_title
;
 Simultaneous Construction of Planar and Central Chiralities as Well as
 Unprecedented Axial Chirality on and around a Ferrocene Backbone.
;
_journal_issue 5
_journal_name_full 'The Journal of organic chemistry'
_journal_page_first 2817
_journal_page_last 2828
_journal_paper_doi 10.1021/acs.joc.8b03221
_journal_volume 84
_journal_year 2019
_chemical_formula_moiety 'C23 H23 Fe N O'
_chemical_formula_sum 'C23 H23 Fe N O'
_chemical_formula_weight 385.27
_space_group_crystal_system monoclinic
_space_group_IT_number 14
_space_group_name_Hall '-P 2ybc'
_space_group_name_H-M_alt 'P 1 21/c 1'
_atom_sites_solution_hydrogens geom
_audit_creation_date 2018-08-04
_audit_creation_method
;
Olex2 1.2
(compiled 2018.05.29 svn.r3508 for OlexSys, GUI svn.r5506)
;
_cell_angle_alpha 90
_cell_angle_beta 96.527(4)
_cell_angle_gamma 90
_cell_formula_units_Z 4
_cell_length_a 13.1271(6)
_cell_length_b 14.1243(5)
_cell_length_c 9.6969(4)
_cell_measurement_reflns_used 7699
_cell_measurement_temperature 100.00(10)
_cell_measurement_theta_max 29.3640
_cell_measurement_theta_min 3.6790
_cell_volume 1786.26(13)
_computing_cell_refinement 'CrysAlisPro 1.171.39.32a (Rigaku OD, 2017)'
_computing_data_collection 'CrysAlisPro 1.171.39.32a (Rigaku OD, 2017)'
_computing_data_reduction 'CrysAlisPro 1.171.39.32a (Rigaku OD, 2017)'
_computing_molecular_graphics 'Olex2 (Dolomanov et al., 2009)'
_computing_publication_material 'Olex2 (Dolomanov et al., 2009)'
_computing_structure_refinement 'ShelXL (Sheldrick, 2015)'
_computing_structure_solution 'SHELXT 2014/5 (Sheldrick, 2014)'
_diffrn_ambient_environment N~2~
_diffrn_ambient_temperature 100.00(10)
_diffrn_detector 'CCD plate'
_diffrn_detector_area_resol_mean 5.3127
_diffrn_detector_type AtlasS2
_diffrn_measured_fraction_theta_full 0.998
_diffrn_measured_fraction_theta_max 0.986
_diffrn_measurement_details
;
List of Runs (angles in degrees, time in seconds):

  # Type    Start    End  Width  t~exp~   \w     \q     \k     \f   Frames
--------------------------------------------------------------------------
  1  \w     -9.00  17.00   1.00    7.30    --  -11.20 -99.00-150.00   26
  2  \w    -86.00 -59.00   1.00    7.30    --  -11.20 153.00 -60.80   27
  3  \w    -68.00 -43.00   1.00    7.30    --  -11.20 126.00 -62.35   25
  4  \w    -57.00 -13.00   1.00    7.30    --   12.45 -37.00-150.00   44
  5  \w     53.00  89.00   1.00    7.30    --   12.45 178.00 -90.00   36
  6  \w     -5.00  61.00   1.00    7.30    --   12.45-112.00 118.40   66
  7  \w     -8.00  63.00   1.00    7.30    --   12.45  37.00 -30.00   71
  8  \w    -10.00  83.00   1.00    7.30    --   12.45  37.00  30.00   93
;
_diffrn_measurement_device 'four-circle diffractometer'
_diffrn_measurement_device_type 'SuperNova, Dual, Cu at home/near, AtlasS2'
_diffrn_measurement_method '\w scans'
_diffrn_orient_matrix_type 'CrysAlisPro convention (1999,Acta A55,543-557)'
_diffrn_orient_matrix_UB_11 0.0536586000
_diffrn_orient_matrix_UB_12 -0.0019277000
_diffrn_orient_matrix_UB_13 -0.0032422000
_diffrn_orient_matrix_UB_21 0.0084958000
_diffrn_orient_matrix_UB_22 -0.0011646000
_diffrn_orient_matrix_UB_23 0.0735339000
_diffrn_orient_matrix_UB_31 -0.0022564000
_diffrn_orient_matrix_UB_32 -0.0501802000
_diffrn_orient_matrix_UB_33 -0.0015528000
_diffrn_radiation_monochromator mirror
_diffrn_radiation_probe x-ray
_diffrn_radiation_type MoK\a
_diffrn_radiation_wavelength 0.71073
_diffrn_reflns_av_R_equivalents 0.0330
_diffrn_reflns_av_unetI/netI 0.0317
_diffrn_reflns_Laue_measured_fraction_full 0.998
_diffrn_reflns_Laue_measured_fraction_max 0.986
_diffrn_reflns_limit_h_max 13
_diffrn_reflns_limit_h_min -17
_diffrn_reflns_limit_k_max 18
_diffrn_reflns_limit_k_min -17
_diffrn_reflns_limit_l_max 12
_diffrn_reflns_limit_l_min -10
_diffrn_reflns_number 17260
_diffrn_reflns_point_group_measured_fraction_full 0.998
_diffrn_reflns_point_group_measured_fraction_max 0.986
_diffrn_reflns_theta_full 25.242
_diffrn_reflns_theta_max 27.496
_diffrn_reflns_theta_min 3.280
_diffrn_source 'micro-focus sealed X-ray tube'
_diffrn_source_type 'SuperNova (Mo) X-ray Source'
_exptl_absorpt_coefficient_mu 0.856
_exptl_absorpt_correction_T_max 1.00000
_exptl_absorpt_correction_T_min 0.64051
_exptl_absorpt_correction_type multi-scan
_exptl_absorpt_process_details
;
CrysAlisPro 1.171.39.32a (Rigaku Oxford Diffraction, 2017)
Empirical absorption correction using spherical harmonics,
 implemented in SCALE3 ABSPACK scaling algorithm.
;
_exptl_crystal_colour 'clear light brown'
_exptl_crystal_density_diffrn 1.433
_exptl_crystal_description block
_exptl_crystal_F_000 808
_exptl_crystal_size_max 0.6
_exptl_crystal_size_mid 0.3
_exptl_crystal_size_min 0.2
_refine_diff_density_max 2.918
_refine_diff_density_min -0.422
_refine_diff_density_rms 0.095
_refine_ls_extinction_method none
_refine_ls_goodness_of_fit_ref 1.030
_refine_ls_hydrogen_treatment constr
_refine_ls_matrix_type full
_refine_ls_number_parameters 235
_refine_ls_number_reflns 4050
_refine_ls_number_restraints 0
_refine_ls_restrained_S_all 1.030
_refine_ls_R_factor_all 0.0612
_refine_ls_R_factor_gt 0.0533
_refine_ls_shift/su_max 0.000
_refine_ls_shift/su_mean 0.000
_refine_ls_structure_factor_coef Fsqd
_refine_ls_weighting_details 'w=1/[\s^2^(Fo^2^)+(0.0686P)^2^+4.0721P] where P=(Fo^2^+2Fc^2^)/3'
_refine_ls_weighting_scheme calc
_refine_ls_wR_factor_gt 0.1354
_refine_ls_wR_factor_ref 0.1409
_reflns_Friedel_coverage 0.000
_reflns_number_gt 3550
_reflns_number_total 4050
_reflns_threshold_expression 'I > 2\s(I)'
_cod_data_source_file jo8b03221_si_015.cif
_cod_data_source_block 20180617c
_cod_database_code 4033714
_shelx_shelxl_version_number 2018/3
_chemical_oxdiff_formula C1H1N1O1Fe1
_shelx_space_group_comment
;
The symmetry employed for this shelxl refinement is uniquely defined
by the following loop, which should always be used as a source of
symmetry information in preference to the above space-group names.
They are only intended as comments.
;
_reflns_odcompleteness_completeness 99.71
_reflns_odcompleteness_iscentric 1
_reflns_odcompleteness_theta 26.32
_olex2_refinement_description
;
1. Fixed Uiso
 At 1.2 times of:
  All C(H) groups, All C(H,H) groups
2.a Secondary CH2 refined with riding coordinates:
 C13(H13A,H13B), C14(H14A,H14B), C4(H4A,H4B), C3(H3A,H3B), C12(H12A,H12B)
2.b Aromatic/amide H refined with riding coordinates:
 C22(H22), C8(H8), C16(H16), C23(H23), C24(H24), C25(H25), C17(H17), C6(H6),
 C20(H20), C26(H26), C7(H7), C18(H18), C19(H19)
;
_olex2_submission_special_instructions 'No special instructions were received'
_oxdiff_exptl_absorpt_empirical_details
;
Empirical correction (ABSPACK) includes:
- Absorption correction using spherical harmonics
- Frame scaling
;
_oxdiff_exptl_absorpt_empirical_full_max 1.402
_oxdiff_exptl_absorpt_empirical_full_min 0.600

loop_
_space_group_symop_operation_xyz
'x, y, z'
'-x, y+1/2, -z+1/2'
'-x, -y, -z'
'x, -y-1/2, z-1/2'

loop_
_atom_site_label
_atom_site_type_symbol
_atom_site_fract_x
_atom_site_fract_y
_atom_site_fract_z
_atom_site_U_iso_or_equiv
_atom_site_adp_type
_atom_site_occupancy
_atom_site_site_symmetry_order
_atom_site_calc_flag
_atom_site_refinement_flags_posn
Fe1 Fe 0.82483(3) 0.39363(3) 0.32321(4) 0.01755(14) Uani 1 1 d .
O21 O 0.49599(15) 0.68193(14) 0.4853(2) 0.0210(4) Uani 1 1 d .
N10 N 0.60662(18) 0.57804(16) 0.3987(2) 0.0161(5) Uani 1 1 d .
C11 C 0.5363(2) 0.64937(19) 0.3878(3) 0.0184(5) Uani 1 1 d .
C5 C 0.7387(2) 0.43933(19) 0.1474(3) 0.0179(5) Uani 1 1 d .
C13 C 0.6024(2) 0.6297(2) 0.1692(3) 0.0184(5) Uani 1 1 d .
H13A H 0.660628 0.671679 0.167028 0.022 Uiso 1 1 calc R
H13B H 0.578629 0.610040 0.075133 0.022 Uiso 1 1 calc R
C22 C 0.8938(2) 0.2650(2) 0.3545(3) 0.0227(6) Uani 1 1 d .
H22 H 0.933737 0.234969 0.294309 0.027 Uiso 1 1 calc R
C2 C 0.6313(2) 0.54259(18) 0.2632(3) 0.0162(5) Uani 1 1 d .
C8 C 0.8428(2) 0.53772(19) 0.2922(3) 0.0198(6) Uani 1 1 d .
H8 H 0.865231 0.582601 0.359072 0.024 Uiso 1 1 calc R
C16 C 0.7634(2) 0.66774(19) 0.5851(3) 0.0191(6) Uani 1 1 d .
H16 H 0.745978 0.691611 0.496119 0.023 Uiso 1 1 calc R
C14 C 0.6362(2) 0.53274(19) 0.5314(3) 0.0169(5) Uani 1 1 d .
H14A H 0.662515 0.470106 0.514656 0.020 Uiso 1 1 calc R
H14B H 0.575495 0.524842 0.578673 0.020 Uiso 1 1 calc R
C9 C 0.7394(2) 0.51064(19) 0.2510(3) 0.0170(5) Uani 1 1 d .
C15 C 0.7161(2) 0.58583(19) 0.6266(3) 0.0165(5) Uani 1 1 d .
C4 C 0.6308(2) 0.4095(2) 0.0969(3) 0.0189(5) Uani 1 1 d .
H4A H 0.624277 0.341161 0.092976 0.023 Uiso 1 1 calc R
H4B H 0.608250 0.435926 0.006184 0.023 Uiso 1 1 calc R
C23 C 0.7861(2) 0.2550(2) 0.3549(3) 0.0223(6) Uani 1 1 d .
H23 H 0.743285 0.217596 0.294301 0.027 Uiso 1 1 calc R
C24 C 0.7549(2) 0.3117(2) 0.4632(3) 0.0235(6) Uani 1 1 d .
H24 H 0.688385 0.317348 0.486599 0.028 Uiso 1 1 calc R
C25 C 0.8430(3) 0.3582(2) 0.5298(3) 0.0257(6) Uani 1 1 d .
H25 H 0.844117 0.400230 0.603812 0.031 Uiso 1 1 calc R
C3 C 0.5701(2) 0.45236(19) 0.2105(3) 0.0170(5) Uani 1 1 d .
H3A H 0.566443 0.407655 0.285710 0.020 Uiso 1 1 calc R
H3B H 0.500987 0.468914 0.171975 0.020 Uiso 1 1 calc R
C12 C 0.5164(2) 0.6781(2) 0.2369(3) 0.0218(6) Uani 1 1 d .
H12A H 0.519730 0.746353 0.226936 0.026 Uiso 1 1 calc R
H12B H 0.449675 0.656208 0.196056 0.026 Uiso 1 1 calc R
C17 C 0.8368(2) 0.7141(2) 0.6766(3) 0.0231(6) Uani 1 1 d .
H17 H 0.868157 0.768653 0.648309 0.028 Uiso 1 1 calc R
C6 C 0.8415(2) 0.4220(2) 0.1209(3) 0.0207(6) Uani 1 1 d .
H6 H 0.862742 0.379343 0.056987 0.025 Uiso 1 1 calc R
C20 C 0.7431(2) 0.5513(2) 0.7604(3) 0.0228(6) Uani 1 1 d .
H20 H 0.712104 0.496591 0.788769 0.027 Uiso 1 1 calc R
C26 C 0.9298(2) 0.3292(2) 0.4630(3) 0.0250(6) Uani 1 1 d .
H26 H 0.997291 0.348671 0.486138 0.030 Uiso 1 1 calc R
C7 C 0.9059(2) 0.4827(2) 0.2112(3) 0.0227(6) Uani 1 1 d .
H7 H 0.977039 0.485860 0.216510 0.027 Uiso 1 1 calc R
C18 C 0.8629(2) 0.6793(2) 0.8090(3) 0.0264(6) Uani 1 1 d .
H18 H 0.911922 0.710310 0.869676 0.032 Uiso 1 1 calc R
C19 C 0.8156(3) 0.5974(2) 0.8516(3) 0.0280(7) Uani 1 1 d .
H19 H 0.832631 0.573884 0.940850 0.034 Uiso 1 1 calc R

loop_
_atom_site_aniso_label
_atom_site_aniso_U_11
_atom_site_aniso_U_22
_atom_site_aniso_U_33
_atom_site_aniso_U_23
_atom_site_aniso_U_13
_atom_site_aniso_U_12
Fe1 0.0163(2) 0.0185(2) 0.0178(2) 0.00021(14) 0.00137(15) 0.00212(14)
O21 0.0205(10) 0.0215(10) 0.0217(10) -0.0036(8) 0.0049(8) 0.0026(8)
N10 0.0171(11) 0.0168(10) 0.0145(11) 0.0006(8) 0.0026(8) 0.0019(9)
C11 0.0160(13) 0.0159(12) 0.0232(14) -0.0012(10) 0.0022(11) -0.0013(10)
C5 0.0192(14) 0.0197(13) 0.0148(13) 0.0027(10) 0.0018(10) 0.0010(10)
C13 0.0177(13) 0.0195(13) 0.0181(13) 0.0040(10) 0.0019(10) 0.0009(10)
C22 0.0246(15) 0.0190(13) 0.0250(15) 0.0018(11) 0.0043(12) 0.0065(11)
C2 0.0166(13) 0.0170(12) 0.0149(12) 0.0000(10) 0.0010(10) -0.0002(10)
C8 0.0180(14) 0.0180(13) 0.0232(14) -0.0009(10) 0.0010(11) -0.0025(10)
C16 0.0178(13) 0.0201(13) 0.0197(13) -0.0004(10) 0.0031(10) 0.0014(10)
C14 0.0181(13) 0.0177(12) 0.0153(12) 0.0014(10) 0.0031(10) -0.0013(10)
C9 0.0181(13) 0.0174(12) 0.0160(13) 0.0017(10) 0.0036(10) 0.0014(10)
C15 0.0140(13) 0.0188(12) 0.0171(13) -0.0026(10) 0.0040(10) 0.0009(10)
C4 0.0178(14) 0.0217(13) 0.0166(13) -0.0035(10) -0.0002(10) -0.0002(10)
C23 0.0224(15) 0.0193(13) 0.0253(15) 0.0035(11) 0.0031(11) 0.0017(11)
C24 0.0238(15) 0.0234(14) 0.0242(15) 0.0072(11) 0.0064(12) 0.0061(11)
C25 0.0334(17) 0.0238(14) 0.0200(14) 0.0008(11) 0.0035(12) 0.0074(12)
C3 0.0161(13) 0.0180(12) 0.0168(13) -0.0017(10) 0.0011(10) -0.0011(10)
C12 0.0236(15) 0.0205(14) 0.0211(14) 0.0018(11) 0.0012(11) 0.0052(11)
C17 0.0192(14) 0.0212(14) 0.0293(15) -0.0033(11) 0.0047(12) -0.0027(11)
C6 0.0204(14) 0.0218(13) 0.0203(13) 0.0003(11) 0.0043(11) 0.0019(11)
C20 0.0237(15) 0.0248(14) 0.0201(14) 0.0026(11) 0.0043(11) -0.0012(11)
C26 0.0226(15) 0.0265(15) 0.0250(15) 0.0003(12) -0.0012(12) 0.0023(12)
C7 0.0176(14) 0.0240(14) 0.0272(15) 0.0019(11) 0.0053(11) -0.0010(11)
C18 0.0234(15) 0.0294(16) 0.0257(15) -0.0079(12) -0.0004(12) -0.0022(12)
C19 0.0300(17) 0.0357(17) 0.0174(14) -0.0004(12) -0.0007(12) 0.0000(13)

loop_
_atom_type_symbol
_atom_type_description
_atom_type_scat_dispersion_real
_atom_type_scat_dispersion_imag
_atom_type_scat_source
C C 0.0033 0.0016 'International Tables Vol C Tables 4.2.6.8 and 6.1.1.4'
H H 0.0000 0.0000 'International Tables Vol C Tables 4.2.6.8 and 6.1.1.4'
Fe Fe 0.3463 0.8444 'International Tables Vol C Tables 4.2.6.8 and 6.1.1.4'
N N 0.0061 0.0033 'International Tables Vol C Tables 4.2.6.8 and 6.1.1.4'
O O 0.0106 0.0060 'International Tables Vol C Tables 4.2.6.8 and 6.1.1.4'

loop_
_geom_angle_atom_site_label_1
_geom_angle_atom_site_label_2
_geom_angle_atom_site_label_3
_geom_angle
C5 Fe1 C8 68.30(11)
C5 Fe1 C9 40.43(11)
C5 Fe1 C23 107.66(12)
C5 Fe1 C24 118.60(12)
C5 Fe1 C25 152.20(12)
C22 Fe1 C5 126.96(12)
C22 Fe1 C8 147.19(12)
C22 Fe1 C9 167.20(12)
C22 Fe1 C23 40.64(12)
C22 Fe1 C24 68.11(12)
C22 Fe1 C25 68.71(12)
C22 Fe1 C6 102.97(12)
C22 Fe1 C7 112.30(12)
C8 Fe1 C24 135.06(11)
C9 Fe1 C8 40.13(11)
C9 Fe1 C24 113.77(11)
C23 Fe1 C8 172.14(11)
C23 Fe1 C9 132.57(11)
C23 Fe1 C24 40.13(11)
C25 Fe1 C8 112.20(12)
C25 Fe1 C9 121.48(11)
C25 Fe1 C23 67.98(12)
C25 Fe1 C24 40.24(13)
C6 Fe1 C5 40.84(11)
C6 Fe1 C8 68.98(11)
C6 Fe1 C9 68.36(11)
C6 Fe1 C23 112.76(12)
C6 Fe1 C24 147.45(12)
C6 Fe1 C25 166.96(12)
C6 Fe1 C7 41.11(12)
C26 Fe1 C5 165.28(12)
C26 Fe1 C22 41.08(12)
C26 Fe1 C8 117.08(12)
C26 Fe1 C9 151.70(12)
C26 Fe1 C23 68.58(12)
C26 Fe1 C24 68.37(12)
C26 Fe1 C25 41.05(12)
C26 Fe1 C6 126.20(12)
C26 Fe1 C7 105.99(13)
C7 Fe1 C5 68.48(12)
C7 Fe1 C8 40.78(11)
C7 Fe1 C9 67.88(11)
C7 Fe1 C23 145.13(12)
C7 Fe1 C24 171.41(13)
C7 Fe1 C25 131.33(13)
C11 N10 C2 113.4(2)
C11 N10 C14 120.4(2)
C14 N10 C2 125.2(2)
O21 C11 N10 124.5(3)
O21 C11 C12 127.1(3)
N10 C11 C12 108.4(2)
C9 C5 Fe1 71.04(16)
C9 C5 C4 111.0(2)
C9 C5 C6 108.6(2)
C4 C5 Fe1 126.51(19)
C6 C5 Fe1 69.50(16)
C6 C5 C4 140.3(3)
H13A C13 H13B 108.9
C2 C13 H13A 110.9
C2 C13 H13B 110.9
C12 C13 H13A 110.9
C12 C13 H13B 110.9
C12 C13 C2 104.2(2)
Fe1 C22 H22 125.8
C23 C22 Fe1 70.33(16)
C23 C22 H22 126.1
C23 C22 C26 107.9(3)
C26 C22 Fe1 69.36(16)
C26 C22 H22 126.1
N10 C2 C13 101.0(2)
N10 C2 C9 118.4(2)
N10 C2 C3 114.3(2)
C13 C2 C3 111.9(2)
C9 C2 C13 111.1(2)
C9 C2 C3 100.6(2)
Fe1 C8 H8 126.9
C9 C8 Fe1 69.90(15)
C9 C8 H8 126.5
C9 C8 C7 107.0(2)
C7 C8 Fe1 68.27(16)
C7 C8 H8 126.5
C15 C16 H16 119.9
C15 C16 C17 120.2(3)
C17 C16 H16 119.9
N10 C14 H14A 108.6
N10 C14 H14B 108.6
N10 C14 C15 114.8(2)
H14A C14 H14B 107.5
C15 C14 H14A 108.6
C15 C14 H14B 108.6
C5 C9 Fe1 68.53(15)
C5 C9 C2 109.7(2)
C5 C9 C8 108.6(2)
C2 C9 Fe1 133.63(19)
C8 C9 Fe1 69.98(16)
C8 C9 C2 140.8(2)
C16 C15 C14 122.4(2)
C20 C15 C16 119.0(3)
C20 C15 C14 118.6(2)
C5 C4 H4A 111.5
C5 C4 H4B 111.5
C5 C4 C3 101.5(2)
H4A C4 H4B 109.3
C3 C4 H4A 111.5
C3 C4 H4B 111.5
Fe1 C23 H23 126.1
C22 C23 Fe1 69.03(16)
C22 C23 H23 125.8
C24 C23 Fe1 70.73(17)
C24 C23 C22 108.5(3)
C24 C23 H23 125.8
Fe1 C24 H24 127.5
C23 C24 Fe1 69.13(16)
C23 C24 H24 126.0
C23 C24 C25 108.0(3)
C25 C24 Fe1 68.97(17)
C25 C24 H24 126.0
Fe1 C25 H25 126.0
C24 C25 Fe1 70.79(17)
C24 C25 H25 125.9
C24 C25 C26 108.1(3)
C26 C25 Fe1 68.83(17)
C26 C25 H25 125.9
C2 C3 H3A 110.7
C2 C3 H3B 110.7
C4 C3 C2 105.3(2)
C4 C3 H3A 110.7
C4 C3 H3B 110.7
H3A C3 H3B 108.8
C11 C12 C13 103.9(2)
C11 C12 H12A 111.0
C11 C12 H12B 111.0
C13 C12 H12A 111.0
C13 C12 H12B 111.0
H12A C12 H12B 109.0
C16 C17 H17 119.8
C18 C17 C16 120.3(3)
C18 C17 H17 119.8
Fe1 C6 H6 126.0
C5 C6 Fe1 69.66(16)
C5 C6 H6 126.5
C5 C6 C7 107.1(2)
C7 C6 Fe1 69.48(16)
C7 C6 H6 126.5
C15 C20 H20 119.5
C19 C20 C15 120.9(3)
C19 C20 H20 119.5
Fe1 C26 H26 125.6
C22 C26 Fe1 69.56(17)
C22 C26 C25 107.5(3)
C22 C26 H26 126.3
C25 C26 Fe1 70.11(17)
C25 C26 H26 126.3
Fe1 C7 H7 125.6
C8 C7 Fe1 70.94(16)
C8 C7 H7 125.6
C6 C7 Fe1 69.41(16)
C6 C7 C8 108.8(2)
C6 C7 H7 125.6
C17 C18 H18 120.1
C17 C18 C19 119.8(3)
C19 C18 H18 120.1
C20 C19 C18 119.7(3)
C20 C19 H19 120.1
C18 C19 H19 120.1

loop_
_geom_bond_atom_site_label_1
_geom_bond_atom_site_label_2
_geom_bond_distance
Fe1 C5 2.040(3)
Fe1 C22 2.038(3)
Fe1 C8 2.075(3)
Fe1 C9 2.073(3)
Fe1 C23 2.055(3)
Fe1 C24 2.076(3)
Fe1 C25 2.052(3)
Fe1 C6 2.038(3)
Fe1 C26 2.035(3)
Fe1 C7 2.039(3)
O21 C11 1.225(3)
N10 C11 1.362(4)
N10 C2 1.476(3)
N10 C14 1.450(3)
C11 C12 1.512(4)
C5 C9 1.422(4)
C5 C4 1.506(4)
C5 C6 1.423(4)
C13 H13A 0.9700
C13 H13B 0.9700
C13 C2 1.552(4)
C13 C12 1.530(4)
C22 H22 0.9300
C22 C23 1.421(4)
C22 C26 1.429(4)
C2 C9 1.507(4)
C2 C3 1.561(4)
C8 H8 0.9300
C8 C9 1.423(4)
C8 C7 1.434(4)
C16 H16 0.9300
C16 C15 1.393(4)
C16 C17 1.397(4)
C14 H14A 0.9700
C14 H14B 0.9700
C14 C15 1.515(4)
C15 C20 1.393(4)
C4 H4A 0.9700
C4 H4B 0.9700
C4 C3 1.553(4)
C23 H23 0.9300
C23 C24 1.418(4)
C24 H24 0.9300
C24 C25 1.420(5)
C25 H25 0.9300
C25 C26 1.433(4)
C3 H3A 0.9700
C3 H3B 0.9700
C12 H12A 0.9700
C12 H12B 0.9700
C17 H17 0.9300
C17 C18 1.381(4)
C6 H6 0.9300
C6 C7 1.431(4)
C20 H20 0.9300
C20 C19 1.385(4)
C26 H26 0.9300
C7 H7 0.9300
C18 H18 0.9300
C18 C19 1.398(5)
C19 H19 0.9300
